data_7104388
loop_
_publ_author_name
'Carroll, Calden N'
'Berryman, Orion B'
'Johnson, 2nd, Charles A'
'Zakharov, Lev N'
'Haley, Michael M'
'Johnson, Darren W'

_publ_section_title
;
 Protonation activates anion binding and alters binding selectivity in
 new inherently fluorescent 2,6-bis(2-anilinoethynyl)pyridine bisureas.
;
_journal_issue 18
_journal_name_full 'Chemical communications (Cambridge, England)'
_journal_page_first 2520
_journal_page_last 2522
_journal_paper_doi 10.1039/b901643k
_journal_volume 34
_journal_year 2009
_chemical_formula_moiety 'C43 H41 N5 O2, Cl H'
_chemical_formula_sum 'C43 H42 Cl N5 O2'
_chemical_formula_weight 696.27
_chemical_name_systematic
;
?
;
_space_group_IT_number 2
_symmetry_cell_setting triclinic
_symmetry_space_group_name_Hall '-P 1'
_symmetry_space_group_name_H-M 'P -1'
_atom_sites_solution_hydrogens geom
_atom_sites_solution_primary direct
_atom_sites_solution_secondary difmap
_audit_creation_method SHELXLTL
_cell_angle_alpha 107.216(3)
_cell_angle_beta 101.613(4)
_cell_angle_gamma 103.090(4)
_cell_formula_units_Z 4
_cell_length_a 12.237(2)
_cell_length_b 17.221(3)
_cell_length_c 20.026(3)
_cell_measurement_reflns_used 695
_cell_measurement_temperature 203(2)
_cell_measurement_theta_max 34.746
_cell_measurement_theta_min 4.448
_cell_volume 3759.5(11)
_computing_cell_refinement 'Bruker SAINT'
_computing_data_collection 'Bruker SMART'
_computing_data_reduction 'Bruker SAINT'
_computing_molecular_graphics 'Bruker SHELXTL'
_computing_publication_material 'Bruker SHELXTL'
_computing_structure_refinement 'Bruker SHELXTL'
_computing_structure_solution 'Bruker SHELXTL'
_diffrn_ambient_temperature 203(2)
_diffrn_measured_fraction_theta_full 0.993
_diffrn_measured_fraction_theta_max 0.993
_diffrn_measurement_device_type 'CCD area detector Bruker Apex'
_diffrn_measurement_method 'phi and omega scans'
_diffrn_radiation_monochromator graphite
_diffrn_radiation_source 'fine-focus sealed tube'
_diffrn_radiation_type MoK\a
_diffrn_radiation_wavelength 0.71073
_diffrn_reflns_av_R_equivalents 0.1307
_diffrn_reflns_av_sigmaI/netI 0.2576
_diffrn_reflns_limit_h_max 14
_diffrn_reflns_limit_h_min -14
_diffrn_reflns_limit_k_max 20
_diffrn_reflns_limit_k_min -20
_diffrn_reflns_limit_l_max 23
_diffrn_reflns_limit_l_min -23
_diffrn_reflns_number 27464
_diffrn_reflns_theta_full 25.00
_diffrn_reflns_theta_max 25.00
_diffrn_reflns_theta_min 1.30
_exptl_absorpt_coefficient_mu 0.145
_exptl_absorpt_correction_T_max 0.9971
_exptl_absorpt_correction_T_min 0.9647
_exptl_absorpt_correction_type multi-scan
_exptl_absorpt_process_details SADABS
_exptl_crystal_density_diffrn 1.230
_exptl_crystal_density_method 'not measured'
_exptl_crystal_description plate
_exptl_crystal_F_000 1472
_exptl_crystal_size_max 0.25
_exptl_crystal_size_mid 0.12
_exptl_crystal_size_min 0.02
_refine_diff_density_max 0.371
_refine_diff_density_min -0.275
_refine_diff_density_rms 0.053
_refine_ls_extinction_method none
_refine_ls_goodness_of_fit_ref 0.945
_refine_ls_hydrogen_treatment mixed
_refine_ls_matrix_type full
_refine_ls_number_parameters 955
_refine_ls_number_reflns 13172
_refine_ls_number_restraints 34
_refine_ls_restrained_S_all 0.947
_refine_ls_R_factor_all 0.2513
_refine_ls_R_factor_gt 0.0856
_refine_ls_shift/su_max 0.001
_refine_ls_shift/su_mean 0.000
_refine_ls_structure_factor_coef Fsqd
_refine_ls_weighting_details 'calc w=1/[\s^2^(Fo^2^)+(0.0253P)^2^+0.0000P] where P=(Fo^2^+2Fc^2^)/3'
_refine_ls_weighting_scheme calc
_refine_ls_wR_factor_gt 0.1078
_refine_ls_wR_factor_ref 0.1561
_reflns_number_gt 4529
_reflns_number_total 13172
_reflns_threshold_expression >2sigma(I)
_cod_data_source_file b901643k.txt
_cod_data_source_block ob131
_cod_depositor_comments
;
The following automatic conversions were performed:
'_symmetry_cell_setting' value 'Triclinic' changed to 'triclinic'
according to '/home/saulius/struct/CIF-dictionaries/cif_core.dic'
dictionary named 'cif_core.dic' version 2.4.1 from 2010-06-29.

Automatic conversion script
Id: cif_fix_enum 1527 2010-12-29 10:47:43Z saulius 
;
_cod_original_sg_symbol_H-M P-1
_cod_database_code 7104388

loop_
_symmetry_equiv_pos_as_xyz
'x, y, z'
'-x, -y, -z'

loop_
_atom_site_label
_atom_site_type_symbol
_atom_site_fract_x
_atom_site_fract_y
_atom_site_fract_z
_atom_site_U_iso_or_equiv
_atom_site_adp_type
_atom_site_occupancy
_atom_site_symmetry_multiplicity
_atom_site_calc_flag
_atom_site_refinement_flags
_atom_site_disorder_assembly
_atom_site_disorder_group
Cl1 Cl 0.76170(14) 0.16924(9) 0.58307(9) 0.0478(5) Uani 1 1 d . . .
Cl2 Cl 0.78440(13) 0.34609(9) 0.38754(8) 0.0430(5) Uani 1 1 d . . .
O1 O 0.5943(4) -0.1605(3) 0.4626(2) 0.0568(14) Uani 1 1 d . . .
O2 O 1.0637(4) 0.3432(3) 0.8367(3) 0.0844(18) Uani 1 1 d . . .
O3 O 0.4653(4) 0.1351(3) 0.1451(2) 0.0567(14) Uani 1 1 d . . .
O4 O 0.7935(4) 0.6526(3) 0.5369(2) 0.0668(15) Uani 1 1 d . . .
N1 N 0.6252(4) 0.2710(3) 0.5210(3) 0.0330(13) Uani 1 1 d D . .
N2 N 0.5877(5) -0.0356(3) 0.4437(3) 0.0387(14) Uani 1 1 d D . .
N3 N 0.6854(5) -0.0312(3) 0.5549(3) 0.0415(14) Uani 1 1 d D . .
N4 N 0.8834(5) 0.3229(3) 0.7618(3) 0.0450(15) Uani 1 1 d D . .
N5 N 0.9888(5) 0.2329(3) 0.7265(3) 0.0440(15) Uani 1 1 d D . .
N6 N 0.9210(4) 0.2510(3) 0.4593(3) 0.0349(13) Uani 1 1 d D . .
N7 N 0.6524(4) 0.1630(3) 0.2163(3) 0.0385(14) Uani 1 1 d D . .
N8 N 0.5476(4) 0.2543(3) 0.2489(3) 0.0374(14) Uani 1 1 d D . .
N9 N 0.8595(4) 0.5395(3) 0.5459(3) 0.0368(13) Uani 1 1 d D . .
N10 N 0.7637(5) 0.5381(3) 0.4346(3) 0.0405(14) Uani 1 1 d D . .
C1 C 0.6265(5) 0.3490(4) 0.5652(3) 0.0362(16) Uani 1 1 d . . .
C2 C 0.5733(6) 0.3976(4) 0.5343(4) 0.053(2) Uani 1 1 d . . .
H2 H 0.5768 0.4529 0.5628 0.063 Uiso 1 1 calc R . .
C3 C 0.5148(6) 0.3635(4) 0.4608(4) 0.056(2) Uani 1 1 d . . .
H3 H 0.4757 0.3953 0.4396 0.067 Uiso 1 1 calc R . .
C4 C 0.5123(5) 0.2837(4) 0.4175(3) 0.0462(18) Uani 1 1 d . . .
H4 H 0.4721 0.2611 0.3674 0.055 Uiso 1 1 calc R . .
C5 C 0.5702(5) 0.2376(4) 0.4497(3) 0.0351(16) Uani 1 1 d . . .
C6 C 0.5663(5) 0.1524(4) 0.4094(3) 0.0365(17) Uani 1 1 d . . .
C7 C 0.5488(5) 0.0793(4) 0.3752(3) 0.0347(16) Uani 1 1 d . . .
C8 C 0.5164(5) -0.0093(4) 0.3341(3) 0.0335(16) Uani 1 1 d . . .
C9 C 0.4630(5) -0.0385(4) 0.2590(3) 0.0426(17) Uani 1 1 d . . .
H9 H 0.4566 0.0019 0.2366 0.051 Uiso 1 1 calc R . .
C10 C 0.4194(5) -0.1235(4) 0.2165(3) 0.0451(18) Uani 1 1 d . A .
C11 C 0.4304(6) -0.1804(4) 0.2530(4) 0.0502(19) Uani 1 1 d . . .
H11 H 0.4002 -0.2393 0.2258 0.060 Uiso 1 1 calc R . .
C12 C 0.4835(5) -0.1543(4) 0.3271(3) 0.0436(18) Uani 1 1 d . . .
H12 H 0.4882 -0.1950 0.3492 0.052 Uiso 1 1 calc R . .
C13 C 0.5298(5) -0.0679(4) 0.3686(3) 0.0359(16) Uani 1 1 d . . .
C14 C 0.3578(6) -0.1564(4) 0.1340(3) 0.058(2) Uani 1 1 d D . .
C15 C 0.3415(14) -0.0816(7) 0.1071(7) 0.070(3) Uiso 0.477(8) 1 d PD A 1
H15D H 0.3293 -0.0377 0.1456 0.105 Uiso 0.477(8) 1 calc PR A 1
H15E H 0.2740 -0.1034 0.0643 0.105 Uiso 0.477(8) 1 calc PR A 1
H15F H 0.4110 -0.0575 0.0948 0.105 Uiso 0.477(8) 1 calc PR A 1
C16 C 0.4072(13) -0.2135(10) 0.0889(8) 0.082(4) Uiso 0.477(8) 1 d PD A 1
H16D H 0.4650 -0.1809 0.0728 0.123 Uiso 0.477(8) 1 calc PR A 1
H16E H 0.3453 -0.2553 0.0468 0.123 Uiso 0.477(8) 1 calc PR A 1
H16F H 0.4442 -0.2425 0.1172 0.123 Uiso 0.477(8) 1 calc PR A 1
C17 C 0.2244(11) -0.2056(10) 0.1229(10) 0.088(4) Uiso 0.477(8) 1 d PD A 1
H17D H 0.1854 -0.1648 0.1425 0.132 Uiso 0.477(8) 1 calc PR A 1
H17E H 0.2214 -0.2459 0.1481 0.132 Uiso 0.477(8) 1 calc PR A 1
H17F H 0.1852 -0.2362 0.0712 0.132 Uiso 0.477(8) 1 calc PR A 1
C15A C 0.4271(11) -0.1039(8) 0.0999(7) 0.070(3) Uiso 0.523(8) 1 d PD A 2
H15A H 0.4236 -0.0459 0.1175 0.105 Uiso 0.523(8) 1 calc PR A 2
H15B H 0.3944 -0.1283 0.0472 0.105 Uiso 0.523(8) 1 calc PR A 2
H15C H 0.5080 -0.1035 0.1130 0.105 Uiso 0.523(8) 1 calc PR A 2
C16A C 0.3653(12) -0.2512(7) 0.0996(8) 0.082(4) Uiso 0.523(8) 1 d PD A 2
H16A H 0.3202 -0.2887 0.1189 0.123 Uiso 0.523(8) 1 calc PR A 2
H16B H 0.4464 -0.2504 0.1124 0.123 Uiso 0.523(8) 1 calc PR A 2
H16C H 0.3338 -0.2718 0.0469 0.123 Uiso 0.523(8) 1 calc PR A 2
C17A C 0.2337(11) -0.1625(10) 0.1230(9) 0.088(4) Uiso 0.523(8) 1 d PD A 2
H17A H 0.2266 -0.1065 0.1460 0.132 Uiso 0.523(8) 1 calc PR A 2
H17B H 0.1984 -0.2014 0.1447 0.132 Uiso 0.523(8) 1 calc PR A 2
H17C H 0.1940 -0.1835 0.0711 0.132 Uiso 0.523(8) 1 calc PR A 2
C18 C 0.6220(5) -0.0831(4) 0.4851(3) 0.0380(17) Uani 1 1 d . . .
C19 C 0.7368(5) -0.0569(4) 0.6115(3) 0.0361(16) Uani 1 1 d . . .
C20 C 0.7374(5) -0.1394(4) 0.6029(3) 0.0454(18) Uani 1 1 d . . .
H20 H 0.7023 -0.1832 0.5570 0.054 Uiso 1 1 calc R . .
C21 C 0.7898(6) -0.1571(4) 0.6620(4) 0.055(2) Uani 1 1 d . . .
H21 H 0.7894 -0.2134 0.6560 0.066 Uiso 1 1 calc R . .
C22 C 0.8422(6) -0.0945(5) 0.7289(4) 0.060(2) Uani 1 1 d . . .
H22 H 0.8775 -0.1076 0.7687 0.072 Uiso 1 1 calc R . .
C23 C 0.8430(6) -0.0112(5) 0.7379(4) 0.061(2) Uani 1 1 d . . .
H23 H 0.8803 0.0327 0.7837 0.073 Uiso 1 1 calc R . .
C24 C 0.7887(6) 0.0068(4) 0.6792(4) 0.052(2) Uani 1 1 d . . .
H24 H 0.7872 0.0628 0.6855 0.063 Uiso 1 1 calc R . .
C25 C 0.6775(5) 0.3716(4) 0.6409(4) 0.0390(17) Uani 1 1 d . . .
C26 C 0.7122(5) 0.3889(3) 0.7053(3) 0.0325(16) Uani 1 1 d . . .
C27 C 0.7563(5) 0.4109(4) 0.7819(3) 0.0360(16) Uani 1 1 d . . .
C28 C 0.7107(5) 0.4629(4) 0.8294(3) 0.0400(17) Uani 1 1 d . . .
H28 H 0.6492 0.4809 0.8091 0.048 Uiso 1 1 calc R . .
C29 C 0.7505(5) 0.4891(4) 0.9039(3) 0.0409(17) Uani 1 1 d . . .
C30 C 0.8413(5) 0.4599(4) 0.9305(3) 0.0412(17) Uani 1 1 d . . .
H30 H 0.8724 0.4771 0.9813 0.049 Uiso 1 1 calc R . .
C31 C 0.8879(5) 0.4071(4) 0.8864(4) 0.0449(18) Uani 1 1 d . . .
H31 H 0.9489 0.3893 0.9074 0.054 Uiso 1 1 calc R . .
C32 C 0.8448(5) 0.3798(4) 0.8103(4) 0.0388(17) Uani 1 1 d . . .
C33 C 0.7048(6) 0.5496(5) 0.9561(4) 0.0510(19) Uani 1 1 d . . .
C34 C 0.5960(6) 0.5647(4) 0.9151(3) 0.076(2) Uani 1 1 d . . .
H34A H 0.5346 0.5106 0.8894 0.114 Uiso 1 1 calc R . .
H34B H 0.6159 0.5904 0.8804 0.114 Uiso 1 1 calc R . .
H34C H 0.5689 0.6026 0.9498 0.114 Uiso 1 1 calc R . .
C35 C 0.8014(6) 0.6358(4) 0.9938(3) 0.079(3) Uani 1 1 d . . .
H35A H 0.7733 0.6757 1.0261 0.118 Uiso 1 1 calc R . .
H35B H 0.8220 0.6579 0.9573 0.118 Uiso 1 1 calc R . .
H35C H 0.8698 0.6282 1.0220 0.118 Uiso 1 1 calc R . .
C36 C 0.6751(7) 0.5134(5) 1.0136(4) 0.096(3) Uani 1 1 d . . .
H36A H 0.6474 0.5525 1.0468 0.144 Uiso 1 1 calc R . .
H36B H 0.7446 0.5059 1.0407 0.144 Uiso 1 1 calc R . .
H36C H 0.6144 0.4586 0.9897 0.144 Uiso 1 1 calc R . .
C37 C 0.9871(6) 0.3029(5) 0.7801(4) 0.0500(19) Uani 1 1 d . . .
C38 C 1.0785(6) 0.1929(4) 0.7291(4) 0.0440(18) Uani 1 1 d . . .
C39 C 1.0639(6) 0.1238(4) 0.6672(4) 0.054(2) Uani 1 1 d . . .
H39 H 0.9969 0.1055 0.6272 0.065 Uiso 1 1 calc R . .
C40 C 1.1486(7) 0.0811(4) 0.6641(4) 0.062(2) Uani 1 1 d . . .
H40 H 1.1402 0.0355 0.6217 0.075 Uiso 1 1 calc R . .
C41 C 1.2441(7) 0.1071(5) 0.7241(5) 0.066(2) Uani 1 1 d . . .
H41 H 1.3009 0.0784 0.7231 0.080 Uiso 1 1 calc R . .
C42 C 1.2570(7) 0.1748(5) 0.7854(4) 0.074(2) Uani 1 1 d . . .
H42 H 1.3226 0.1917 0.8262 0.089 Uiso 1 1 calc R . .
C43 C 1.1747(6) 0.2187(5) 0.7883(4) 0.064(2) Uani 1 1 d . . .
H43 H 1.1848 0.2654 0.8304 0.077 Uiso 1 1 calc R . .
C44 C 0.9747(5) 0.2883(4) 0.5317(3) 0.0331(16) Uani 1 1 d . . .
C45 C 1.0535(5) 0.2542(4) 0.5657(3) 0.0369(17) Uani 1 1 d . . .
H45 H 1.0894 0.2782 0.6163 0.044 Uiso 1 1 calc R . .
C46 C 1.0771(5) 0.1846(4) 0.5227(3) 0.0436(18) Uani 1 1 d . . .
H46 H 1.1329 0.1627 0.5441 0.052 Uiso 1 1 calc R . .
C47 C 1.0204(5) 0.1468(4) 0.4494(3) 0.0418(17) Uani 1 1 d . . .
H47 H 1.0354 0.0982 0.4212 0.050 Uiso 1 1 calc R . .
C48 C 0.9406(5) 0.1803(4) 0.4167(3) 0.0326(16) Uani 1 1 d . . .
C49 C 0.8803(5) 0.1448(4) 0.3416(4) 0.0361(17) Uani 1 1 d . . .
C50 C 0.8346(5) 0.1125(4) 0.2784(3) 0.0334(16) Uani 1 1 d . . .
C51 C 0.7792(5) 0.0739(3) 0.2007(3) 0.0305(15) Uani 1 1 d . . .
C52 C 0.8169(5) 0.0135(3) 0.1559(3) 0.0341(16) Uani 1 1 d . . .
H52 H 0.8787 -0.0035 0.1772 0.041 Uiso 1 1 calc R . .
C53 C 0.7674(5) -0.0224(4) 0.0815(3) 0.0372(16) Uani 1 1 d . . .
C54 C 0.6757(5) 0.0047(4) 0.0524(3) 0.0426(18) Uani 1 1 d . . .
H54 H 0.6396 -0.0185 0.0018 0.051 Uiso 1 1 calc R . .
C55 C 0.6360(5) 0.0650(4) 0.0959(3) 0.0367(16) Uani 1 1 d . . .
H55 H 0.5744 0.0818 0.0741 0.044 Uiso 1 1 calc R . .
C56 C 0.6856(5) 0.1002(4) 0.1700(3) 0.0354(16) Uani 1 1 d . . .
C57 C 0.8050(5) -0.0901(4) 0.0308(3) 0.0433(18) Uani 1 1 d . . .
C58 C 0.9153(5) -0.1047(4) 0.0720(3) 0.061(2) Uani 1 1 d . . .
H58A H 0.9787 -0.0512 0.0939 0.092 Uiso 1 1 calc R . .
H58B H 0.9385 -0.1464 0.0380 0.092 Uiso 1 1 calc R . .
H58C H 0.8980 -0.1255 0.1099 0.092 Uiso 1 1 calc R . .
C59 C 0.7044(6) -0.1738(4) -0.0021(3) 0.061(2) Uani 1 1 d . . .
H59A H 0.6930 -0.1962 0.0360 0.091 Uiso 1 1 calc R . .
H59B H 0.7233 -0.2149 -0.0394 0.091 Uiso 1 1 calc R . .
H59C H 0.6333 -0.1635 -0.0237 0.091 Uiso 1 1 calc R . .
C60 C 0.8336(5) -0.0605(4) -0.0308(3) 0.055(2) Uani 1 1 d . . .
H60A H 0.7632 -0.0566 -0.0603 0.083 Uiso 1 1 calc R . .
H60B H 0.8628 -0.1014 -0.0612 0.083 Uiso 1 1 calc R . .
H60C H 0.8927 -0.0050 -0.0098 0.083 Uiso 1 1 calc R . .
C61 C 0.5468(6) 0.1794(4) 0.1983(3) 0.0375(17) Uani 1 1 d . . .
C62 C 0.4565(5) 0.2917(4) 0.2454(3) 0.0345(16) Uani 1 1 d . . .
C63 C 0.3399(5) 0.2469(4) 0.2100(3) 0.0406(17) Uani 1 1 d . . .
H63 H 0.3167 0.1876 0.1847 0.049 Uiso 1 1 calc R . .
C64 C 0.2577(5) 0.2899(4) 0.2124(3) 0.054(2) Uani 1 1 d . . .
H64 H 0.1784 0.2593 0.1880 0.065 Uiso 1 1 calc R . .
C65 C 0.2884(6) 0.3762(4) 0.2493(4) 0.0504(19) Uani 1 1 d . . .
H65 H 0.2306 0.4040 0.2504 0.060 Uiso 1 1 calc R . .
C66 C 0.4040(6) 0.4217(4) 0.2848(3) 0.0483(19) Uani 1 1 d . . .
H66 H 0.4265 0.4810 0.3099 0.058 Uiso 1 1 calc R . .
C67 C 0.4871(5) 0.3786(4) 0.2827(3) 0.0433(18) Uani 1 1 d . . .
H67 H 0.5663 0.4093 0.3074 0.052 Uiso 1 1 calc R . .
C68 C 0.9524(5) 0.3638(4) 0.5701(3) 0.0357(17) Uani 1 1 d . . .
C69 C 0.9491(5) 0.4313(4) 0.6073(3) 0.0350(16) Uani 1 1 d . . .
C70 C 0.9575(5) 0.5165(4) 0.6519(3) 0.0341(16) Uani 1 1 d . . .
C71 C 1.0157(5) 0.5461(4) 0.7268(3) 0.0383(17) Uani 1 1 d . . .
H71 H 1.0391 0.5074 0.7466 0.046 Uiso 1 1 calc R . .
C72 C 1.0400(5) 0.6292(4) 0.7727(3) 0.0367(16) Uani 1 1 d . B .
C73 C 1.0026(5) 0.6825(4) 0.7395(3) 0.0406(17) Uani 1 1 d . . .
H73 H 1.0197 0.7402 0.7684 0.049 Uiso 1 1 calc R . .
C74 C 0.9415(5) 0.6557(4) 0.6662(3) 0.0428(18) Uani 1 1 d . . .
H74 H 0.9168 0.6946 0.6471 0.051 Uiso 1 1 calc R . .
C75 C 0.9170(5) 0.5722(4) 0.6214(3) 0.0387(17) Uani 1 1 d . . .
C76 C 1.1079(5) 0.6601(4) 0.8533(3) 0.0442(18) Uani 1 1 d D . .
C77 C 1.0602(7) 0.5984(5) 0.8876(4) 0.059(3) Uiso 0.809(5) 1 d PD B 1
H77A H 1.0732 0.5443 0.8656 0.088 Uiso 0.809(5) 1 calc PR B 1
H77B H 0.9768 0.5898 0.8799 0.088 Uiso 0.809(5) 1 calc PR B 1
H77C H 1.0997 0.6213 0.9396 0.088 Uiso 0.809(5) 1 calc PR B 1
C78 C 1.1022(8) 0.7495(5) 0.8945(4) 0.068(3) Uiso 0.809(5) 1 d PD B 1
H78A H 1.1499 0.7915 0.8803 0.101 Uiso 0.809(5) 1 calc PR B 1
H78B H 1.1314 0.7631 0.9466 0.101 Uiso 0.809(5) 1 calc PR B 1
H78C H 1.0216 0.7501 0.8824 0.101 Uiso 0.809(5) 1 calc PR B 1
C79 C 1.2368(6) 0.6671(5) 0.8576(4) 0.063(3) Uiso 0.809(5) 1 d PD B 1
H79A H 1.2425 0.6117 0.8313 0.094 Uiso 0.809(5) 1 calc PR B 1
H79B H 1.2824 0.6864 0.9083 0.094 Uiso 0.809(5) 1 calc PR B 1
H79C H 1.2669 0.7078 0.8359 0.094 Uiso 0.809(5) 1 calc PR B 1
C77A C 1.014(2) 0.6552(19) 0.8976(16) 0.059(3) Uiso 0.191(5) 1 d PD B 2
H77D H 0.9803 0.5964 0.8929 0.088 Uiso 0.191(5) 1 calc PR B 2
H77E H 0.9518 0.6761 0.8781 0.088 Uiso 0.191(5) 1 calc PR B 2
H77F H 1.0512 0.6901 0.9487 0.088 Uiso 0.191(5) 1 calc PR B 2
C78A C 1.192(2) 0.7473(12) 0.8872(17) 0.068(3) Uiso 0.191(5) 1 d PD B 2
H78D H 1.2697 0.7448 0.8844 0.101 Uiso 0.191(5) 1 calc PR B 2
H78E H 1.1942 0.7711 0.9379 0.101 Uiso 0.191(5) 1 calc PR B 2
H78F H 1.1682 0.7830 0.8615 0.101 Uiso 0.191(5) 1 calc PR B 2
C79A C 1.172(2) 0.5955(15) 0.8734(17) 0.063(3) Uiso 0.191(5) 1 d PD B 2
H79D H 1.1698 0.5519 0.8289 0.094 Uiso 0.191(5) 1 calc PR B 2
H79E H 1.1331 0.5688 0.9021 0.094 Uiso 0.191(5) 1 calc PR B 2
H79F H 1.2533 0.6266 0.9014 0.094 Uiso 0.191(5) 1 calc PR B 2
C80 C 0.8041(5) 0.5831(4) 0.5082(4) 0.0393(17) Uani 1 1 d . . .
C81 C 0.7251(5) 0.5720(4) 0.3810(3) 0.0364(16) Uani 1 1 d . . .
C82 C 0.7432(5) 0.5393(4) 0.3139(3) 0.0426(18) Uani 1 1 d . . .
H82 H 0.7811 0.4970 0.3056 0.051 Uiso 1 1 calc R . .
C83 C 0.7056(6) 0.5686(5) 0.2585(4) 0.061(2) Uani 1 1 d . . .
H83 H 0.7167 0.5457 0.2124 0.073 Uiso 1 1 calc R . .
C84 C 0.6524(6) 0.6311(5) 0.2717(4) 0.067(2) Uani 1 1 d . . .
H84 H 0.6273 0.6513 0.2344 0.080 Uiso 1 1 calc R . .
C85 C 0.6350(6) 0.6649(4) 0.3382(4) 0.061(2) Uani 1 1 d . . .
H85 H 0.6003 0.7090 0.3466 0.074 Uiso 1 1 calc R . .
C86 C 0.6686(5) 0.6341(4) 0.3934(4) 0.0477(19) Uani 1 1 d . . .
H86 H 0.6533 0.6550 0.4384 0.057 Uiso 1 1 calc R . .
H1N H 0.651(4) 0.232(3) 0.546(3) 0.06(2) Uiso 1 1 d D . .
H2N H 0.635(5) 0.0261(17) 0.464(3) 0.10(3) Uiso 1 1 d D . .
H3N H 0.714(5) 0.0321(15) 0.566(3) 0.09(3) Uiso 1 1 d D . .
H4N H 0.832(5) 0.292(4) 0.7096(16) 0.11(3) Uiso 1 1 d D . .
H5N H 0.917(3) 0.197(3) 0.685(2) 0.06(2) Uiso 1 1 d D . .
H6N H 0.872(5) 0.281(4) 0.436(3) 0.11(3) Uiso 1 1 d D . .
H7N H 0.717(5) 0.196(4) 0.263(2) 0.14(3) Uiso 1 1 d D . .
H8N H 0.625(3) 0.288(3) 0.285(2) 0.053(19) Uiso 1 1 d D . .
H9N H 0.846(5) 0.4784(16) 0.517(3) 0.06(2) Uiso 1 1 d D . .
H10N H 0.774(5) 0.4812(19) 0.420(3) 0.07(2) Uiso 1 1 d D . .

loop_
_atom_site_aniso_label
_atom_site_aniso_U_11
_atom_site_aniso_U_22
_atom_site_aniso_U_33
_atom_site_aniso_U_23
_atom_site_aniso_U_13
_atom_site_aniso_U_12
Cl1 0.0458(11) 0.0352(10) 0.0576(12) 0.0181(9) 0.0004(9) 0.0140(9)
Cl2 0.0387(11) 0.0391(10) 0.0467(11) 0.0127(9) 0.0033(9) 0.0153(8)
O1 0.085(4) 0.030(3) 0.043(3) 0.010(2) 0.004(3) 0.010(3)
O2 0.056(4) 0.108(5) 0.059(4) -0.008(3) -0.009(3) 0.042(3)
O3 0.036(3) 0.054(3) 0.055(3) -0.009(3) -0.005(3) 0.021(3)
O4 0.103(4) 0.056(3) 0.045(3) 0.010(3) 0.011(3) 0.052(3)
N1 0.039(3) 0.031(3) 0.033(3) 0.016(3) 0.012(3) 0.011(3)
N2 0.058(4) 0.030(3) 0.030(3) 0.015(3) 0.009(3) 0.016(3)
N3 0.054(4) 0.028(3) 0.036(4) 0.014(3) 0.003(3) 0.007(3)
N4 0.047(4) 0.049(4) 0.039(4) 0.008(3) 0.009(3) 0.029(3)
N5 0.042(4) 0.045(4) 0.041(4) 0.009(3) 0.003(3) 0.023(3)
N6 0.037(4) 0.029(3) 0.035(3) 0.007(3) 0.008(3) 0.010(3)
N7 0.029(4) 0.042(4) 0.038(4) 0.006(3) 0.000(3) 0.019(3)
N8 0.022(3) 0.037(4) 0.039(4) 0.002(3) -0.004(3) 0.009(3)
N9 0.047(4) 0.031(4) 0.029(3) 0.007(3) 0.005(3) 0.015(3)
N10 0.057(4) 0.031(4) 0.031(3) 0.008(3) 0.010(3) 0.015(3)
C1 0.046(5) 0.032(4) 0.032(4) 0.010(3) 0.015(3) 0.013(3)
C2 0.084(6) 0.038(4) 0.056(5) 0.024(4) 0.027(5) 0.037(4)
C3 0.085(6) 0.066(6) 0.039(5) 0.028(4) 0.022(4) 0.048(5)
C4 0.061(5) 0.051(5) 0.030(4) 0.017(4) 0.008(4) 0.024(4)
C5 0.041(4) 0.040(4) 0.029(4) 0.017(3) 0.011(3) 0.014(4)
C6 0.042(4) 0.041(4) 0.032(4) 0.019(4) 0.009(3) 0.015(4)
C7 0.036(4) 0.038(4) 0.036(4) 0.019(4) 0.009(3) 0.013(4)
C8 0.032(4) 0.026(4) 0.038(4) 0.006(3) 0.014(3) 0.006(3)
C9 0.044(5) 0.039(4) 0.043(5) 0.018(4) 0.013(4) 0.005(4)
C10 0.037(4) 0.044(5) 0.034(4) 0.006(4) 0.002(4) -0.007(4)
C11 0.060(5) 0.035(4) 0.044(5) 0.006(4) 0.012(4) 0.006(4)
C12 0.056(5) 0.027(4) 0.043(5) 0.013(3) 0.009(4) 0.007(4)
C13 0.036(4) 0.033(4) 0.037(4) 0.010(4) 0.012(3) 0.010(3)
C14 0.082(6) 0.040(5) 0.045(5) 0.017(4) 0.018(4) 0.002(4)
C18 0.036(4) 0.042(5) 0.038(4) 0.017(4) 0.012(4) 0.011(4)
C19 0.034(4) 0.036(4) 0.047(5) 0.025(4) 0.017(4) 0.009(3)
C20 0.049(5) 0.048(5) 0.047(5) 0.026(4) 0.014(4) 0.018(4)
C21 0.067(6) 0.052(5) 0.056(5) 0.026(4) 0.015(5) 0.031(4)
C22 0.054(5) 0.069(6) 0.068(6) 0.043(5) 0.006(5) 0.028(5)
C23 0.065(6) 0.060(5) 0.048(5) 0.015(4) 0.006(4) 0.015(4)
C24 0.063(5) 0.041(5) 0.051(5) 0.019(4) 0.005(4) 0.019(4)
C25 0.046(5) 0.036(4) 0.039(4) 0.010(4) 0.015(4) 0.021(3)
C26 0.034(4) 0.024(4) 0.041(4) 0.012(3) 0.013(4) 0.010(3)
C27 0.040(4) 0.036(4) 0.034(4) 0.013(3) 0.010(4) 0.015(3)
C28 0.035(4) 0.039(4) 0.049(5) 0.018(4) 0.013(4) 0.014(3)
C29 0.042(5) 0.041(4) 0.033(4) 0.012(3) 0.005(4) 0.006(4)
C30 0.047(5) 0.038(4) 0.037(4) 0.019(4) 0.005(4) 0.008(4)
C31 0.040(5) 0.042(4) 0.051(5) 0.013(4) 0.010(4) 0.016(4)
C32 0.034(4) 0.032(4) 0.045(5) 0.013(4) 0.006(4) 0.006(3)
C33 0.059(5) 0.061(5) 0.041(5) 0.014(4) 0.021(4) 0.032(4)
C34 0.077(6) 0.099(6) 0.052(5) 0.005(5) 0.014(5) 0.057(5)
C35 0.111(7) 0.061(6) 0.053(5) 0.002(4) 0.005(5) 0.049(5)
C36 0.130(8) 0.134(8) 0.076(6) 0.058(6) 0.071(6) 0.075(6)
C37 0.046(5) 0.056(5) 0.047(5) 0.016(4) 0.009(4) 0.022(4)
C38 0.047(5) 0.043(5) 0.054(5) 0.021(4) 0.021(4) 0.025(4)
C39 0.057(5) 0.051(5) 0.071(6) 0.029(4) 0.030(4) 0.028(4)
C40 0.066(6) 0.051(5) 0.082(6) 0.030(5) 0.031(5) 0.024(5)
C41 0.062(6) 0.070(6) 0.107(7) 0.059(6) 0.043(6) 0.042(5)
C42 0.064(6) 0.097(7) 0.080(7) 0.044(6) 0.022(5) 0.043(6)
C43 0.064(6) 0.088(6) 0.053(5) 0.029(5) 0.012(5) 0.045(5)
C44 0.036(4) 0.029(4) 0.025(4) 0.001(3) 0.009(3) 0.004(3)
C45 0.037(4) 0.034(4) 0.028(4) 0.010(3) -0.004(3) 0.002(3)
C46 0.045(5) 0.032(4) 0.044(5) 0.007(3) 0.000(4) 0.013(4)
C47 0.044(5) 0.030(4) 0.047(5) 0.013(4) 0.006(4) 0.010(3)
C48 0.026(4) 0.033(4) 0.030(4) 0.004(3) 0.004(3) 0.005(3)
C49 0.035(4) 0.030(4) 0.042(4) 0.013(3) 0.007(4) 0.012(3)
C50 0.035(4) 0.034(4) 0.041(4) 0.021(4) 0.013(4) 0.017(3)
C51 0.032(4) 0.024(4) 0.035(4) 0.009(3) 0.008(3) 0.010(3)
C52 0.034(4) 0.034(4) 0.037(4) 0.011(3) 0.009(3) 0.019(3)
C53 0.036(4) 0.030(4) 0.035(4) 0.004(3) 0.003(3) 0.006(3)
C54 0.040(5) 0.049(5) 0.029(4) 0.008(4) 0.004(4) 0.010(4)
C55 0.031(4) 0.041(4) 0.041(4) 0.013(3) 0.007(3) 0.019(3)
C56 0.037(4) 0.033(4) 0.036(4) 0.011(3) 0.014(4) 0.011(3)
C57 0.037(4) 0.039(4) 0.049(5) 0.010(4) 0.009(4) 0.014(4)
C58 0.067(5) 0.070(5) 0.049(5) 0.005(4) 0.016(4) 0.047(5)
C59 0.074(6) 0.038(4) 0.066(5) 0.008(4) 0.019(4) 0.023(4)
C60 0.053(5) 0.068(5) 0.045(5) 0.015(4) 0.015(4) 0.026(4)
C61 0.034(5) 0.034(4) 0.041(5) 0.005(4) 0.013(4) 0.013(4)
C62 0.035(4) 0.033(4) 0.034(4) 0.012(3) 0.007(3) 0.010(4)
C63 0.032(4) 0.038(4) 0.052(5) 0.016(4) 0.011(4) 0.013(4)
C64 0.030(4) 0.054(5) 0.071(5) 0.012(4) 0.006(4) 0.020(4)
C65 0.054(5) 0.050(5) 0.065(5) 0.026(4) 0.021(4) 0.038(4)
C66 0.059(5) 0.038(4) 0.050(5) 0.015(4) 0.011(4) 0.024(4)
C67 0.038(4) 0.038(4) 0.045(4) 0.012(4) -0.001(4) 0.010(4)
C68 0.032(4) 0.035(4) 0.029(4) 0.010(3) -0.001(3) -0.001(3)
C69 0.033(4) 0.038(4) 0.030(4) 0.010(3) 0.005(3) 0.009(4)
C70 0.036(4) 0.030(4) 0.031(4) 0.006(3) 0.010(3) 0.007(3)
C71 0.042(4) 0.042(4) 0.034(4) 0.017(4) 0.011(4) 0.014(4)
C72 0.038(4) 0.043(4) 0.033(4) 0.013(4) 0.014(3) 0.016(4)
C73 0.041(4) 0.037(4) 0.033(4) 0.000(3) 0.011(4) 0.008(4)
C74 0.049(5) 0.032(4) 0.046(5) 0.010(4) 0.014(4) 0.013(4)
C75 0.032(4) 0.049(5) 0.033(4) 0.009(4) 0.012(3) 0.012(4)
C76 0.061(5) 0.040(4) 0.022(4) 0.005(3) 0.008(4) 0.008(4)
C80 0.038(4) 0.045(5) 0.042(5) 0.018(4) 0.017(4) 0.016(4)
C81 0.035(4) 0.035(4) 0.036(4) 0.014(4) 0.005(3) 0.006(3)
C82 0.048(5) 0.035(4) 0.042(5) 0.014(4) 0.010(4) 0.012(4)
C83 0.071(6) 0.072(6) 0.047(5) 0.028(5) 0.019(4) 0.023(5)
C84 0.069(6) 0.070(6) 0.067(6) 0.043(5) 0.004(5) 0.020(5)
C85 0.055(5) 0.055(5) 0.086(6) 0.035(5) 0.015(5) 0.033(4)
C86 0.048(5) 0.041(4) 0.057(5) 0.016(4) 0.013(4) 0.023(4)

loop_
_atom_type_symbol
_atom_type_description
_atom_type_scat_dispersion_real
_atom_type_scat_dispersion_imag
_atom_type_scat_source
C C 0.0033 0.0016 'International Tables Vol C Tables 4.2.6.8 and 6.1.1.4'
H H 0.0000 0.0000 'International Tables Vol C Tables 4.2.6.8 and 6.1.1.4'
N N 0.0061 0.0033 'International Tables Vol C Tables 4.2.6.8 and 6.1.1.4'
O O 0.0106 0.0060 'International Tables Vol C Tables 4.2.6.8 and 6.1.1.4'
Cl Cl 0.1484 0.1585 'International Tables Vol C Tables 4.2.6.8 and 6.1.1.4'

loop_
_geom_angle_atom_site_label_1
_geom_angle_atom_site_label_2
_geom_angle_atom_site_label_3
_geom_angle
_geom_angle_site_symmetry_1
_geom_angle_site_symmetry_3
_geom_angle_publ_flag
C5 N1 C1 123.2(5) . . ?
C5 N1 H1N 118(3) . . ?
C1 N1 H1N 117(3) . . ?
C18 N2 C13 125.9(6) . . ?
C18 N2 H2N 114(4) . . ?
C13 N2 H2N 115(4) . . ?
C18 N3 C19 126.7(5) . . ?
C18 N3 H3N 118(4) . . ?
C19 N3 H3N 114(4) . . ?
C32 N4 C37 125.0(6) . . ?
C32 N4 H4N 119(4) . . ?
C37 N4 H4N 116(4) . . ?
C37 N5 C38 125.8(6) . . ?
C37 N5 H5N 121(3) . . ?
C38 N5 H5N 112(3) . . ?
C44 N6 C48 122.4(5) . . ?
C44 N6 H6N 117(4) . . ?
C48 N6 H6N 120(4) . . ?
C61 N7 C56 124.3(5) . . ?
C61 N7 H7N 125(4) . . ?
C56 N7 H7N 111(4) . . ?
C61 N8 C62 125.7(5) . . ?
C61 N8 H8N 114(3) . . ?
C62 N8 H8N 119(3) . . ?
C80 N9 C75 124.8(6) . . ?
C80 N9 H9N 115(3) . . ?
C75 N9 H9N 120(3) . . ?
C80 N10 C81 124.8(6) . . ?
C80 N10 H10N 114(3) . . ?
C81 N10 H10N 121(3) . . ?
N1 C1 C2 118.7(6) . . ?
N1 C1 C25 116.5(6) . . ?
C2 C1 C25 124.7(6) . . ?
C1 C2 C3 118.6(6) . . ?
C1 C2 H2 120.7 . . ?
C3 C2 H2 120.7 . . ?
C2 C3 C4 121.5(6) . . ?
C2 C3 H3 119.2 . . ?
C4 C3 H3 119.2 . . ?
C3 C4 C5 118.4(6) . . ?
C3 C4 H4 120.8 . . ?
C5 C4 H4 120.8 . . ?
N1 C5 C4 119.4(6) . . ?
N1 C5 C6 118.7(5) . . ?
C4 C5 C6 121.8(6) . . ?
C7 C6 C5 172.0(7) . . ?
C6 C7 C8 174.5(7) . . ?
C9 C8 C13 120.0(6) . . ?
C9 C8 C7 119.0(6) . . ?
C13 C8 C7 120.9(6) . . ?
C10 C9 C8 122.7(6) . . ?
C10 C9 H9 118.6 . . ?
C8 C9 H9 118.6 . . ?
C9 C10 C11 115.9(6) . . ?
C9 C10 C14 123.2(6) . . ?
C11 C10 C14 120.9(6) . . ?
C12 C11 C10 123.2(6) . . ?
C12 C11 H11 118.4 . . ?
C10 C11 H11 118.4 . . ?
C11 C12 C13 119.8(6) . . ?
C11 C12 H12 120.1 . . ?
C13 C12 H12 120.1 . . ?
C12 C13 C8 118.3(6) . . ?
C12 C13 N2 123.7(6) . . ?
C8 C13 N2 118.0(5) . . ?
C16 C14 C17A 127.0(10) . . ?
C16 C14 C15A 74.5(8) . . ?
C17A C14 C15A 118.0(8) . . ?
C16 C14 C10 114.7(8) . . ?
C17A C14 C10 108.8(9) . . ?
C15A C14 C10 108.8(7) . . ?
C16 C14 C15 113.4(9) . . ?
C17A C14 C15 74.4(8) . . ?
C15A C14 C15 46.5(6) . . ?
C10 C14 C15 111.7(7) . . ?
C16 C14 C17 109.1(9) . . ?
C17A C14 C17 27.0(8) . . ?
C15A C14 C17 138.6(9) . . ?
C10 C14 C17 106.5(8) . . ?
C15 C14 C17 100.2(8) . . ?
C16 C14 C16A 31.4(7) . . ?
C17A C14 C16A 107.6(8) . . ?
C15A C14 C16A 105.7(8) . . ?
C10 C14 C16A 107.4(7) . . ?
C15 C14 C16A 137.7(8) . . ?
C17 C14 C16A 83.3(7) . . ?
C14 C15 H15D 109.5 . . ?
C14 C15 H15E 109.5 . . ?
H15D C15 H15E 109.5 . . ?
C14 C15 H15F 109.5 . . ?
H15D C15 H15F 109.5 . . ?
H15E C15 H15F 109.5 . . ?
C14 C16 H16D 109.5 . . ?
C14 C16 H16E 109.5 . . ?
H16D C16 H16E 109.5 . . ?
C14 C16 H16F 109.5 . . ?
H16D C16 H16F 109.5 . . ?
H16E C16 H16F 109.5 . . ?
C14 C17 H17D 109.5 . . ?
C14 C17 H17E 109.5 . . ?
H17D C17 H17E 109.5 . . ?
C14 C17 H17F 109.5 . . ?
H17D C17 H17F 109.5 . . ?
H17E C17 H17F 109.5 . . ?
C14 C15A H15A 109.5 . . ?
C14 C15A H15B 109.5 . . ?
H15A C15A H15B 109.5 . . ?
C14 C15A H15C 109.5 . . ?
H15A C15A H15C 109.5 . . ?
H15B C15A H15C 109.5 . . ?
C14 C16A H16A 109.5 . . ?
C14 C16A H16B 109.5 . . ?
H16A C16A H16B 109.5 . . ?
C14 C16A H16C 109.5 . . ?
H16A C16A H16C 109.5 . . ?
H16B C16A H16C 109.5 . . ?
C14 C17A H17A 109.5 . . ?
C14 C17A H17B 109.5 . . ?
H17A C17A H17B 109.5 . . ?
C14 C17A H17C 109.5 . . ?
H17A C17A H17C 109.5 . . ?
H17B C17A H17C 109.5 . . ?
O1 C18 N3 124.7(6) . . ?
O1 C18 N2 124.2(6) . . ?
N3 C18 N2 111.0(6) . . ?
C24 C19 C20 119.5(6) . . ?
C24 C19 N3 115.8(6) . . ?
C20 C19 N3 124.7(6) . . ?
C21 C20 C19 119.7(6) . . ?
C21 C20 H20 120.2 . . ?
C19 C20 H20 120.2 . . ?
C22 C21 C20 121.2(6) . . ?
C22 C21 H21 119.4 . . ?
C20 C21 H21 119.4 . . ?
C21 C22 C23 119.5(6) . . ?
C21 C22 H22 120.2 . . ?
C23 C22 H22 120.2 . . ?
C24 C23 C22 119.6(7) . . ?
C24 C23 H23 120.2 . . ?
C22 C23 H23 120.2 . . ?
C19 C24 C23 120.5(6) . . ?
C19 C24 H24 119.8 . . ?
C23 C24 H24 119.8 . . ?
C26 C25 C1 175.0(7) . . ?
C25 C26 C27 178.4(8) . . ?
C28 C27 C32 119.7(6) . . ?
C28 C27 C26 119.9(6) . . ?
C32 C27 C26 120.5(6) . . ?
C29 C28 C27 123.6(6) . . ?
C29 C28 H28 118.2 . . ?
C27 C28 H28 118.2 . . ?
C28 C29 C30 115.3(6) . . ?
C28 C29 C33 123.7(6) . . ?
C30 C29 C33 121.0(6) . . ?
C31 C30 C29 123.6(6) . . ?
C31 C30 H30 118.2 . . ?
C29 C30 H30 118.2 . . ?
C30 C31 C32 120.4(6) . . ?
C30 C31 H31 119.8 . . ?
C32 C31 H31 119.8 . . ?
N4 C32 C31 123.8(6) . . ?
N4 C32 C27 118.8(6) . . ?
C31 C32 C27 117.3(6) . . ?
C36 C33 C29 110.1(6) . . ?
C36 C33 C35 109.4(6) . . ?
C29 C33 C35 108.1(6) . . ?
C36 C33 C34 109.4(6) . . ?
C29 C33 C34 111.7(6) . . ?
C35 C33 C34 108.1(6) . . ?
C33 C34 H34A 109.5 . . ?
C33 C34 H34B 109.5 . . ?
H34A C34 H34B 109.5 . . ?
C33 C34 H34C 109.5 . . ?
H34A C34 H34C 109.5 . . ?
H34B C34 H34C 109.5 . . ?
C33 C35 H35A 109.5 . . ?
C33 C35 H35B 109.5 . . ?
H35A C35 H35B 109.5 . . ?
C33 C35 H35C 109.5 . . ?
H35A C35 H35C 109.5 . . ?
H35B C35 H35C 109.5 . . ?
C33 C36 H36A 109.5 . . ?
C33 C36 H36B 109.5 . . ?
H36A C36 H36B 109.5 . . ?
C33 C36 H36C 109.5 . . ?
H36A C36 H36C 109.5 . . ?
H36B C36 H36C 109.5 . . ?
O2 C37 N5 125.7(7) . . ?
O2 C37 N4 123.1(7) . . ?
N5 C37 N4 111.3(6) . . ?
C43 C38 C39 120.1(6) . . ?
C43 C38 N5 123.8(6) . . ?
C39 C38 N5 116.1(6) . . ?
C38 C39 C40 120.3(7) . . ?
C38 C39 H39 119.8 . . ?
C40 C39 H39 119.8 . . ?
C41 C40 C39 118.9(7) . . ?
C41 C40 H40 120.5 . . ?
C39 C40 H40 120.5 . . ?
C42 C41 C40 120.3(7) . . ?
C42 C41 H41 119.8 . . ?
C40 C41 H41 119.8 . . ?
C41 C42 C43 121.1(8) . . ?
C41 C42 H42 119.5 . . ?
C43 C42 H42 119.5 . . ?
C38 C43 C42 119.2(7) . . ?
C38 C43 H43 120.4 . . ?
C42 C43 H43 120.4 . . ?
N6 C44 C45 119.8(6) . . ?
N6 C44 C68 117.7(6) . . ?
C45 C44 C68 122.4(6) . . ?
C46 C45 C44 118.3(6) . . ?
C46 C45 H45 120.8 . . ?
C44 C45 H45 120.8 . . ?
C47 C46 C45 120.9(6) . . ?
C47 C46 H46 119.5 . . ?
C45 C46 H46 119.5 . . ?
C46 C47 C48 120.0(6) . . ?
C46 C47 H47 120.0 . . ?
C48 C47 H47 120.0 . . ?
N6 C48 C47 118.4(6) . . ?
N6 C48 C49 118.9(6) . . ?
C47 C48 C49 122.7(6) . . ?
C50 C49 C48 176.0(7) . . ?
C49 C50 C51 179.2(7) . . ?
C52 C51 C56 119.9(6) . . ?
C52 C51 C50 121.5(5) . . ?
C56 C51 C50 118.5(5) . . ?
C53 C52 C51 122.5(6) . . ?
C53 C52 H52 118.8 . . ?
C51 C52 H52 118.8 . . ?
C52 C53 C54 116.5(6) . . ?
C52 C53 C57 123.9(6) . . ?
C54 C53 C57 119.5(6) . . ?
C55 C54 C53 122.2(6) . . ?
C55 C54 H54 118.9 . . ?
C53 C54 H54 118.9 . . ?
C56 C55 C54 120.9(6) . . ?
C56 C55 H55 119.6 . . ?
C54 C55 H55 119.6 . . ?
C55 C56 N7 123.6(6) . . ?
C55 C56 C51 117.9(6) . . ?
N7 C56 C51 118.4(5) . . ?
C59 C57 C53 108.9(5) . . ?
C59 C57 C60 109.5(5) . . ?
C53 C57 C60 109.2(5) . . ?
C59 C57 C58 109.4(5) . . ?
C53 C57 C58 111.5(5) . . ?
C60 C57 C58 108.3(5) . . ?
C57 C58 H58A 109.5 . . ?
C57 C58 H58B 109.5 . . ?
H58A C58 H58B 109.5 . . ?
C57 C58 H58C 109.5 . . ?
H58A C58 H58C 109.5 . . ?
H58B C58 H58C 109.5 . . ?
C57 C59 H59A 109.5 . . ?
C57 C59 H59B 109.5 . . ?
H59A C59 H59B 109.5 . . ?
C57 C59 H59C 109.5 . . ?
H59A C59 H59C 109.5 . . ?
H59B C59 H59C 109.5 . . ?
C57 C60 H60A 109.5 . . ?
C57 C60 H60B 109.5 . . ?
H60A C60 H60B 109.5 . . ?
C57 C60 H60C 109.5 . . ?
H60A C60 H60C 109.5 . . ?
H60B C60 H60C 109.5 . . ?
O3 C61 N8 124.3(6) . . ?
O3 C61 N7 124.8(6) . . ?
N8 C61 N7 110.9(6) . . ?
C63 C62 C67 118.7(6) . . ?
C63 C62 N8 124.3(6) . . ?
C67 C62 N8 116.9(6) . . ?
C64 C63 C62 119.2(6) . . ?
C64 C63 H63 120.4 . . ?
C62 C63 H63 120.4 . . ?
C65 C64 C63 121.8(6) . . ?
C65 C64 H64 119.1 . . ?
C63 C64 H64 119.1 . . ?
C64 C65 C66 119.7(6) . . ?
C64 C65 H65 120.2 . . ?
C66 C65 H65 120.2 . . ?
C65 C66 C67 118.7(6) . . ?
C65 C66 H66 120.6 . . ?
C67 C66 H66 120.6 . . ?
C62 C67 C66 121.8(6) . . ?
C62 C67 H67 119.1 . . ?
C66 C67 H67 119.1 . . ?
C69 C68 C44 171.3(7) . . ?
C68 C69 C70 174.0(7) . . ?
C71 C70 C75 119.5(6) . . ?
C71 C70 C69 118.5(6) . . ?
C75 C70 C69 121.8(6) . . ?
C72 C71 C70 123.2(6) . . ?
C72 C71 H71 118.4 . . ?
C70 C71 H71 118.4 . . ?
C71 C72 C73 115.1(6) . . ?
C71 C72 C76 121.8(6) . . ?
C73 C72 C76 123.1(6) . . ?
C72 C73 C74 124.0(6) . . ?
C72 C73 H73 118.0 . . ?
C74 C73 H73 118.0 . . ?
C75 C74 C73 120.0(6) . . ?
C75 C74 H74 120.0 . . ?
C73 C74 H74 120.0 . . ?
C74 C75 C70 118.1(6) . . ?
C74 C75 N9 124.5(6) . . ?
C70 C75 N9 117.3(6) . . ?
C78A C76 C77 130.3(13) . . ?
C78A C76 C72 118.4(13) . . ?
C77 C76 C72 110.5(5) . . ?
C78A C76 C79 63.7(12) . . ?
C77 C76 C79 110.3(6) . . ?
C72 C76 C79 107.4(5) . . ?
C78A C76 C78 44.6(11) . . ?
C77 C76 C78 109.9(6) . . ?
C72 C76 C78 110.7(5) . . ?
C79 C76 C78 108.0(6) . . ?
C78A C76 C77A 107.4(13) . . ?
C77 C76 C77A 46.6(10) . . ?
C72 C76 C77A 107.0(12) . . ?
C79 C76 C77A 144.1(12) . . ?
C78 C76 C77A 68.4(10) . . ?
C78A C76 C79A 108.1(13) . . ?
C77 C76 C79A 56.3(10) . . ?
C72 C76 C79A 113.5(12) . . ?
C79 C76 C79A 55.5(11) . . ?
C78 C76 C79A 135.7(12) . . ?
C77A C76 C79A 100.8(11) . . ?
C76 C77 H77A 109.5 . . ?
C76 C77 H77B 109.5 . . ?
H77A C77 H77B 109.5 . . ?
C76 C77 H77C 109.5 . . ?
H77A C77 H77C 109.5 . . ?
H77B C77 H77C 109.5 . . ?
C76 C78 H78A 109.5 . . ?
C76 C78 H78B 109.5 . . ?
H78A C78 H78B 109.5 . . ?
C76 C78 H78C 109.5 . . ?
H78A C78 H78C 109.5 . . ?
H78B C78 H78C 109.5 . . ?
C76 C79 H79A 109.5 . . ?
C76 C79 H79B 109.5 . . ?
H79A C79 H79B 109.5 . . ?
C76 C79 H79C 109.5 . . ?
H79A C79 H79C 109.5 . . ?
H79B C79 H79C 109.5 . . ?
C76 C77A H77D 109.5 . . ?
C76 C77A H77E 109.5 . . ?
H77D C77A H77E 109.5 . . ?
C76 C77A H77F 109.5 . . ?
H77D C77A H77F 109.5 . . ?
H77E C77A H77F 109.5 . . ?
C76 C78A H78D 109.5 . . ?
C76 C78A H78E 109.5 . . ?
H78D C78A H78E 109.5 . . ?
C76 C78A H78F 109.5 . . ?
H78D C78A H78F 109.5 . . ?
H78E C78A H78F 109.5 . . ?
C76 C79A H79D 109.5 . . ?
C76 C79A H79E 109.5 . . ?
H79D C79A H79E 109.5 . . ?
C76 C79A H79F 109.5 . . ?
H79D C79A H79F 109.5 . . ?
H79E C79A H79F 109.5 . . ?
O4 C80 N10 123.8(6) . . ?
O4 C80 N9 124.4(6) . . ?
N10 C80 N9 111.8(6) . . ?
C82 C81 C86 120.2(6) . . ?
C82 C81 N10 117.1(6) . . ?
C86 C81 N10 122.6(6) . . ?
C81 C82 C83 120.1(6) . . ?
C81 C82 H82 119.9 . . ?
C83 C82 H82 119.9 . . ?
C84 C83 C82 119.3(7) . . ?
C84 C83 H83 120.4 . . ?
C82 C83 H83 120.4 . . ?
C85 C84 C83 121.3(7) . . ?
C85 C84 H84 119.3 . . ?
C83 C84 H84 119.3 . . ?
C84 C85 C86 120.0(7) . . ?
C84 C85 H85 120.0 . . ?
C86 C85 H85 120.0 . . ?
C81 C86 C85 119.0(6) . . ?
C81 C86 H86 120.5 . . ?
C85 C86 H86 120.5 . . ?

loop_
_geom_bond_atom_site_label_1
_geom_bond_atom_site_label_2
_geom_bond_distance
_geom_bond_site_symmetry_2
_geom_bond_publ_flag
O1 C18 1.214(6) . ?
O2 C37 1.207(7) . ?
O3 C61 1.208(6) . ?
O4 C80 1.213(6) . ?
N1 C5 1.331(7) . ?
N1 C1 1.368(7) . ?
N1 H1N 1.018(19) . ?
N2 C18 1.395(7) . ?
N2 C13 1.403(7) . ?
N2 H2N 1.00(2) . ?
N3 C18 1.365(7) . ?
N3 C19 1.420(7) . ?
N3 H3N 1.01(2) . ?
N4 C32 1.398(7) . ?
N4 C37 1.397(7) . ?
N4 H4N 1.01(2) . ?
N5 C37 1.364(8) . ?
N5 C38 1.422(7) . ?
N5 H5N 1.00(2) . ?
N6 C44 1.349(7) . ?
N6 C48 1.367(7) . ?
N6 H6N 1.01(2) . ?
N7 C61 1.384(7) . ?
N7 C56 1.397(7) . ?
N7 H7N 1.01(2) . ?
N8 C61 1.381(7) . ?
N8 C62 1.407(7) . ?
N8 H8N 0.993(19) . ?
N9 C80 1.397(7) . ?
N9 C75 1.409(7) . ?
N9 H9N 0.994(19) . ?
N10 C80 1.370(7) . ?
N10 C81 1.417(7) . ?
N10 H10N 0.98(2) . ?
C1 C2 1.378(7) . ?
C1 C25 1.413(8) . ?
C2 C3 1.377(8) . ?
C2 H2 0.9400 . ?
C3 C4 1.381(7) . ?
C3 H3 0.9400 . ?
C4 C5 1.386(7) . ?
C4 H4 0.9400 . ?
C5 C6 1.435(8) . ?
C6 C7 1.186(7) . ?
C7 C8 1.419(7) . ?
C8 C9 1.397(7) . ?
C8 C13 1.402(7) . ?
C9 C10 1.371(7) . ?
C9 H9 0.9400 . ?
C10 C11 1.400(8) . ?
C10 C14 1.539(8) . ?
C11 C12 1.381(8) . ?
C11 H11 0.9400 . ?
C12 C13 1.387(7) . ?
C12 H12 0.9400 . ?
C14 C16 1.452(11) . ?
C14 C17A 1.465(11) . ?
C14 C15A 1.501(10) . ?
C14 C15 1.573(11) . ?
C14 C17 1.597(12) . ?
C14 C16A 1.604(11) . ?
C15 H15D 0.9700 . ?
C15 H15E 0.9700 . ?
C15 H15F 0.9700 . ?
C16 H16D 0.9700 . ?
C16 H16E 0.9700 . ?
C16 H16F 0.9700 . ?
C17 H17D 0.9700 . ?
C17 H17E 0.9700 . ?
C17 H17F 0.9700 . ?
C15A H15A 0.9700 . ?
C15A H15B 0.9700 . ?
C15A H15C 0.9700 . ?
C16A H16A 0.9700 . ?
C16A H16B 0.9700 . ?
C16A H16C 0.9700 . ?
C17A H17A 0.9700 . ?
C17A H17B 0.9700 . ?
C17A H17C 0.9700 . ?
C19 C24 1.379(7) . ?
C19 C20 1.381(7) . ?
C20 C21 1.379(7) . ?
C20 H20 0.9400 . ?
C21 C22 1.362(8) . ?
C21 H21 0.9400 . ?
C22 C23 1.389(8) . ?
C22 H22 0.9400 . ?
C23 C24 1.383(8) . ?
C23 H23 0.9400 . ?
C24 H24 0.9400 . ?
C25 C26 1.195(7) . ?
C26 C27 1.419(8) . ?
C27 C28 1.400(7) . ?
C27 C32 1.406(7) . ?
C28 C29 1.371(7) . ?
C28 H28 0.9400 . ?
C29 C30 1.395(7) . ?
C29 C33 1.531(8) . ?
C30 C31 1.376(7) . ?
C30 H30 0.9400 . ?
C31 C32 1.400(8) . ?
C31 H31 0.9400 . ?
C33 C36 1.530(8) . ?
C33 C35 1.533(8) . ?
C33 C34 1.534(8) . ?
C34 H34A 0.9700 . ?
C34 H34B 0.9700 . ?
C34 H34C 0.9700 . ?
C35 H35A 0.9700 . ?
C35 H35B 0.9700 . ?
C35 H35C 0.9700 . ?
C36 H36A 0.9700 . ?
C36 H36B 0.9700 . ?
C36 H36C 0.9700 . ?
C38 C43 1.371(8) . ?
C38 C39 1.388(8) . ?
C39 C40 1.400(8) . ?
C39 H39 0.9400 . ?
C40 C41 1.375(9) . ?
C40 H40 0.9400 . ?
C41 C42 1.371(9) . ?
C41 H41 0.9400 . ?
C42 C43 1.390(8) . ?
C42 H42 0.9400 . ?
C43 H43 0.9400 . ?
C44 C45 1.402(7) . ?
C44 C68 1.418(8) . ?
C45 C46 1.381(7) . ?
C45 H45 0.9400 . ?
C46 C47 1.372(7) . ?
C46 H46 0.9400 . ?
C47 C48 1.392(7) . ?
C47 H47 0.9400 . ?
C48 C49 1.409(8) . ?
C49 C50 1.175(7) . ?
C50 C51 1.443(8) . ?
C51 C52 1.392(7) . ?
C51 C56 1.417(7) . ?
C52 C53 1.375(7) . ?
C52 H52 0.9400 . ?
C53 C54 1.397(7) . ?
C53 C57 1.528(8) . ?
C54 C55 1.390(7) . ?
C54 H54 0.9400 . ?
C55 C56 1.370(7) . ?
C55 H55 0.9400 . ?
C57 C59 1.528(7) . ?
C57 C60 1.539(7) . ?
C57 C58 1.547(7) . ?
C58 H58A 0.9700 . ?
C58 H58B 0.9700 . ?
C58 H58C 0.9700 . ?
C59 H59A 0.9700 . ?
C59 H59B 0.9700 . ?
C59 H59C 0.9700 . ?
C60 H60A 0.9700 . ?
C60 H60B 0.9700 . ?
C60 H60C 0.9700 . ?
C62 C63 1.381(7) . ?
C62 C67 1.381(7) . ?
C63 C64 1.378(7) . ?
C63 H63 0.9400 . ?
C64 C65 1.371(8) . ?
C64 H64 0.9400 . ?
C65 C66 1.372(8) . ?
C65 H65 0.9400 . ?
C66 C67 1.389(7) . ?
C66 H66 0.9400 . ?
C67 H67 0.9400 . ?
C68 C69 1.193(7) . ?
C69 C70 1.443(8) . ?
C70 C71 1.404(7) . ?
C70 C75 1.406(7) . ?
C71 C72 1.377(7) . ?
C71 H71 0.9400 . ?
C72 C73 1.386(7) . ?
C72 C76 1.527(7) . ?
C73 C74 1.389(7) . ?
C73 H73 0.9400 . ?
C74 C75 1.376(7) . ?
C74 H74 0.9400 . ?
C76 C78A 1.481(16) . ?
C76 C77 1.502(8) . ?
C76 C79 1.537(8) . ?
C76 C78 1.541(8) . ?
C76 C77A 1.594(15) . ?
C76 C79A 1.599(15) . ?
C77 H77A 0.9700 . ?
C77 H77B 0.9700 . ?
C77 H77C 0.9700 . ?
C78 H78A 0.9700 . ?
C78 H78B 0.9700 . ?
C78 H78C 0.9700 . ?
C79 H79A 0.9700 . ?
C79 H79B 0.9700 . ?
C79 H79C 0.9700 . ?
C77A H77D 0.9700 . ?
C77A H77E 0.9700 . ?
C77A H77F 0.9700 . ?
C78A H78D 0.9700 . ?
C78A H78E 0.9700 . ?
C78A H78F 0.9700 . ?
C79A H79D 0.9700 . ?
C79A H79E 0.9700 . ?
C79A H79F 0.9700 . ?
C81 C82 1.379(7) . ?
C81 C86 1.389(7) . ?
C82 C83 1.389(7) . ?
C82 H82 0.9400 . ?
C83 C84 1.369(8) . ?
C83 H83 0.9400 . ?
C84 C85 1.366(8) . ?
C84 H84 0.9400 . ?
C85 C86 1.392(8) . ?
C85 H85 0.9400 . ?
C86 H86 0.9400 . ?

loop_
_geom_hbond_atom_site_label_D
_geom_hbond_atom_site_label_H
_geom_hbond_atom_site_label_A
_geom_hbond_distance_DH
_geom_hbond_distance_HA
_geom_hbond_distance_DA
_geom_hbond_angle_DHA
_geom_hbond_site_symmetry_A
N1 H1N Cl1 1.018(19) 2.07(3) 3.030(5) 157(4) .
N2 H2N Cl1 1.00(2) 2.73(4) 3.626(5) 149(5) .
N3 H3N Cl1 1.01(2) 2.20(2) 3.206(5) 175(5) .
N4 H4N Cl1 1.01(2) 2.60(3) 3.535(6) 154(5) .
N5 H5N Cl1 1.00(2) 2.33(3) 3.273(5) 156(4) .
N6 H6N Cl2 1.01(2) 2.03(2) 3.035(5) 176(5) .
N7 H7N Cl2 1.01(2) 2.82(5) 3.657(5) 141(5) .
N8 H8N Cl2 0.993(19) 2.30(2) 3.270(5) 164(4) .
N9 H9N Cl2 0.994(19) 2.73(3) 3.631(5) 151(4) .
N10 H10N Cl2 0.98(2) 2.26(2) 3.243(5) 175(5) .

loop_
_geom_torsion_atom_site_label_1
_geom_torsion_atom_site_label_2
_geom_torsion_atom_site_label_3
_geom_torsion_atom_site_label_4
_geom_torsion
_geom_torsion_site_symmetry_1
_geom_torsion_site_symmetry_2
_geom_torsion_site_symmetry_3
_geom_torsion_site_symmetry_4
_geom_torsion_publ_flag
C5 N1 C1 C2 -3.3(9) . . . . ?
C5 N1 C1 C25 173.2(6) . . . . ?
N1 C1 C2 C3 3.9(10) . . . . ?
C25 C1 C2 C3 -172.3(6) . . . . ?
C1 C2 C3 C4 -2.4(11) . . . . ?
C2 C3 C4 C5 0.1(10) . . . . ?
C1 N1 C5 C4 0.9(9) . . . . ?
C1 N1 C5 C6 -175.0(5) . . . . ?
C3 C4 C5 N1 0.7(9) . . . . ?
C3 C4 C5 C6 176.5(6) . . . . ?
N1 C5 C6 C7 113(5) . . . . ?
C4 C5 C6 C7 -63(5) . . . . ?
C5 C6 C7 C8 -3(11) . . . . ?
C6 C7 C8 C9 80(7) . . . . ?
C6 C7 C8 C13 -95(7) . . . . ?
C13 C8 C9 C10 1.6(10) . . . . ?
C7 C8 C9 C10 -173.9(6) . . . . ?
C8 C9 C10 C11 0.7(10) . . . . ?
C8 C9 C10 C14 178.5(6) . . . . ?
C9 C10 C11 C12 -1.2(10) . . . . ?
C14 C10 C11 C12 -179.1(6) . . . . ?
C10 C11 C12 C13 -0.5(10) . . . . ?
C11 C12 C13 C8 2.8(9) . . . . ?
C11 C12 C13 N2 -178.4(6) . . . . ?
C9 C8 C13 C12 -3.3(9) . . . . ?
C7 C8 C13 C12 172.1(6) . . . . ?
C9 C8 C13 N2 177.8(5) . . . . ?
C7 C8 C13 N2 -6.8(9) . . . . ?
C18 N2 C13 C12 9.8(10) . . . . ?
C18 N2 C13 C8 -171.4(6) . . . . ?
C9 C10 C14 C16 125.6(10) . . . . ?
C11 C10 C14 C16 -56.6(11) . . . . ?
C9 C10 C14 C17A -85.4(10) . . . . ?
C11 C10 C14 C17A 92.3(10) . . . . ?
C9 C10 C14 C15A 44.4(10) . . . . ?
C11 C10 C14 C15A -137.8(8) . . . . ?
C9 C10 C14 C15 -5.2(10) . . . . ?
C11 C10 C14 C15 172.6(8) . . . . ?
C9 C10 C14 C17 -113.6(9) . . . . ?
C11 C10 C14 C17 64.1(10) . . . . ?
C9 C10 C14 C16A 158.4(8) . . . . ?
C11 C10 C14 C16A -23.8(10) . . . . ?
C19 N3 C18 O1 4.7(11) . . . . ?
C19 N3 C18 N2 -178.4(5) . . . . ?
C13 N2 C18 O1 -8.5(10) . . . . ?
C13 N2 C18 N3 174.6(6) . . . . ?
C18 N3 C19 C24 -175.0(6) . . . . ?
C18 N3 C19 C20 5.0(10) . . . . ?
C24 C19 C20 C21 0.1(9) . . . . ?
N3 C19 C20 C21 -179.9(6) . . . . ?
C19 C20 C21 C22 -0.6(10) . . . . ?
C20 C21 C22 C23 -0.1(11) . . . . ?
C21 C22 C23 C24 1.2(11) . . . . ?
C20 C19 C24 C23 1.1(10) . . . . ?
N3 C19 C24 C23 -178.9(6) . . . . ?
C22 C23 C24 C19 -1.8(11) . . . . ?
N1 C1 C25 C26 -100(8) . . . . ?
C2 C1 C25 C26 76(8) . . . . ?
C1 C25 C26 C27 -162(21) . . . . ?
C25 C26 C27 C28 113(25) . . . . ?
C25 C26 C27 C32 -68(25) . . . . ?
C32 C27 C28 C29 2.7(10) . . . . ?
C26 C27 C28 C29 -178.0(6) . . . . ?
C27 C28 C29 C30 -0.3(10) . . . . ?
C27 C28 C29 C33 176.9(6) . . . . ?
C28 C29 C30 C31 -1.2(9) . . . . ?
C33 C29 C30 C31 -178.4(6) . . . . ?
C29 C30 C31 C32 0.2(10) . . . . ?
C37 N4 C32 C31 -17.3(10) . . . . ?
C37 N4 C32 C27 163.8(6) . . . . ?
C30 C31 C32 N4 -176.7(6) . . . . ?
C30 C31 C32 C27 2.2(9) . . . . ?
C28 C27 C32 N4 175.4(6) . . . . ?
C26 C27 C32 N4 -3.8(9) . . . . ?
C28 C27 C32 C31 -3.5(9) . . . . ?
C26 C27 C32 C31 177.2(6) . . . . ?
C28 C29 C33 C36 131.5(7) . . . . ?
C30 C29 C33 C36 -51.5(9) . . . . ?
C28 C29 C33 C35 -109.1(7) . . . . ?
C30 C29 C33 C35 68.0(8) . . . . ?
C28 C29 C33 C34 9.7(10) . . . . ?
C30 C29 C33 C34 -173.3(6) . . . . ?
C38 N5 C37 O2 3.0(12) . . . . ?
C38 N5 C37 N4 -176.7(6) . . . . ?
C32 N4 C37 O2 -12.8(11) . . . . ?
C32 N4 C37 N5 166.9(6) . . . . ?
C37 N5 C38 C43 2.4(11) . . . . ?
C37 N5 C38 C39 -178.1(6) . . . . ?
C43 C38 C39 C40 -1.5(10) . . . . ?
N5 C38 C39 C40 178.9(6) . . . . ?
C38 C39 C40 C41 2.1(10) . . . . ?
C39 C40 C41 C42 -1.2(11) . . . . ?
C40 C41 C42 C43 -0.3(12) . . . . ?
C39 C38 C43 C42 0.1(11) . . . . ?
N5 C38 C43 C42 179.6(6) . . . . ?
C41 C42 C43 C38 0.8(12) . . . . ?
C48 N6 C44 C45 -0.3(9) . . . . ?
C48 N6 C44 C68 177.0(5) . . . . ?
N6 C44 C45 C46 2.4(9) . . . . ?
C68 C44 C45 C46 -174.7(6) . . . . ?
C44 C45 C46 C47 -3.3(9) . . . . ?
C45 C46 C47 C48 2.2(10) . . . . ?
C44 N6 C48 C47 -1.0(9) . . . . ?
C44 N6 C48 C49 179.5(6) . . . . ?
C46 C47 C48 N6 0.0(9) . . . . ?
C46 C47 C48 C49 179.5(6) . . . . ?
N6 C48 C49 C50 165(10) . . . . ?
C47 C48 C49 C50 -14(11) . . . . ?
C48 C49 C50 C51 -110(50) . . . . ?
C49 C50 C51 C52 113(51) . . . . ?
C49 C50 C51 C56 -66(51) . . . . ?
C56 C51 C52 C53 0.5(9) . . . . ?
C50 C51 C52 C53 -178.3(6) . . . . ?
C51 C52 C53 C54 -0.2(9) . . . . ?
C51 C52 C53 C57 -178.8(6) . . . . ?
C52 C53 C54 C55 0.2(9) . . . . ?
C57 C53 C54 C55 178.8(6) . . . . ?
C53 C54 C55 C56 -0.4(9) . . . . ?
C54 C55 C56 N7 177.8(6) . . . . ?
C54 C55 C56 C51 0.7(9) . . . . ?
C61 N7 C56 C55 19.9(10) . . . . ?
C61 N7 C56 C51 -163.1(6) . . . . ?
C52 C51 C56 C55 -0.7(9) . . . . ?
C50 C51 C56 C55 178.1(6) . . . . ?
C52 C51 C56 N7 -178.0(5) . . . . ?
C50 C51 C56 N7 0.8(8) . . . . ?
C52 C53 C57 C59 113.6(7) . . . . ?
C54 C53 C57 C59 -64.9(7) . . . . ?
C52 C53 C57 C60 -126.9(6) . . . . ?
C54 C53 C57 C60 54.5(7) . . . . ?
C52 C53 C57 C58 -7.2(9) . . . . ?
C54 C53 C57 C58 174.2(6) . . . . ?
C62 N8 C61 O3 -1.8(10) . . . . ?
C62 N8 C61 N7 177.0(5) . . . . ?
C56 N7 C61 O3 9.8(10) . . . . ?
C56 N7 C61 N8 -169.0(5) . . . . ?
C61 N8 C62 C63 26.7(9) . . . . ?
C61 N8 C62 C67 -156.1(6) . . . . ?
C67 C62 C63 C64 0.6(9) . . . . ?
N8 C62 C63 C64 177.8(6) . . . . ?
C62 C63 C64 C65 -0.5(10) . . . . ?
C63 C64 C65 C66 0.5(10) . . . . ?
C64 C65 C66 C67 -0.6(10) . . . . ?
C63 C62 C67 C66 -0.8(9) . . . . ?
N8 C62 C67 C66 -178.1(5) . . . . ?
C65 C66 C67 C62 0.7(9) . . . . ?
N6 C44 C68 C69 -139(4) . . . . ?
C45 C44 C68 C69 38(5) . . . . ?
C44 C68 C69 C70 33(10) . . . . ?
C68 C69 C70 C71 -82(6) . . . . ?
C68 C69 C70 C75 93(6) . . . . ?
C75 C70 C71 C72 -2.7(9) . . . . ?
C69 C70 C71 C72 172.6(6) . . . . ?
C70 C71 C72 C73 0.1(9) . . . . ?
C70 C71 C72 C76 -177.4(6) . . . . ?
C71 C72 C73 C74 2.1(9) . . . . ?
C76 C72 C73 C74 179.5(6) . . . . ?
C72 C73 C74 C75 -1.6(10) . . . . ?
C73 C74 C75 C70 -1.2(9) . . . . ?
C73 C74 C75 N9 -177.5(6) . . . . ?
C71 C70 C75 C74 3.2(9) . . . . ?
C69 C70 C75 C74 -171.9(6) . . . . ?
C71 C70 C75 N9 179.8(5) . . . . ?
C69 C70 C75 N9 4.7(9) . . . . ?
C80 N9 C75 C74 -10.2(10) . . . . ?
C80 N9 C75 C70 173.5(5) . . . . ?
C71 C72 C76 C78A 142.2(15) . . . . ?
C73 C72 C76 C78A -35.0(16) . . . . ?
C71 C72 C76 C77 -47.3(8) . . . . ?
C73 C72 C76 C77 135.5(6) . . . . ?
C71 C72 C76 C79 73.2(8) . . . . ?
C73 C72 C76 C79 -104.1(7) . . . . ?
C71 C72 C76 C78 -169.2(6) . . . . ?
C73 C72 C76 C78 13.6(9) . . . . ?
C71 C72 C76 C77A -96.4(13) . . . . ?
C73 C72 C76 C77A 86.3(13) . . . . ?
C71 C72 C76 C79A 13.9(14) . . . . ?
C73 C72 C76 C79A -163.4(13) . . . . ?
C81 N10 C80 O4 12.7(10) . . . . ?
C81 N10 C80 N9 -166.8(5) . . . . ?
C75 N9 C80 O4 -4.2(10) . . . . ?
C75 N9 C80 N10 175.3(5) . . . . ?
C80 N10 C81 C82 148.1(6) . . . . ?
C80 N10 C81 C86 -33.5(9) . . . . ?
C86 C81 C82 C83 0.4(9) . . . . ?
N10 C81 C82 C83 178.9(6) . . . . ?
C81 C82 C83 C84 1.1(10) . . . . ?
C82 C83 C84 C85 -0.3(11) . . . . ?
C83 C84 C85 C86 -1.8(11) . . . . ?
C82 C81 C86 C85 -2.5(9) . . . . ?
N10 C81 C86 C85 179.1(6) . . . . ?
C84 C85 C86 C81 3.3(10) . . . . ?
